data_7102956
loop_
_publ_author_name
'Wang, Chih-Chieh'
'Lin, Wei-Zeng'
'Huang, Wei-Ting'
'Ko, Mei-Ju'
'Lee, Gene-Hsiang'
'Ho, Mei-Lin'
'Lin, Chun-Wei'
'Shih, Chun-Wei'
'Chou, Pi-Tai'

_publ_section_title
;
 New supramolecular isomers with 2D 4(4) square-grid and 3D 6(5).8
 frameworks in a one-pot synthesis; reversible solvent uptake and
 intriguing luminescence properties.
;
_journal_issue 11
_journal_name_full 'Chemical communications (Cambridge, England)'
_journal_page_first 1299
_journal_page_last 1301
_journal_paper_doi 10.1039/b716953a
_journal_year 2008
_chemical_formula_sum 'C32 H40 N10 Ni O4 S2'
_chemical_formula_weight 751.57
_chemical_name_systematic
;
?
;
_space_group_IT_number 14
_symmetry_cell_setting monoclinic
_symmetry_space_group_name_Hall '-P 2ybc'
_symmetry_space_group_name_H-M 'P 1 21/c 1'
_atom_sites_solution_hydrogens geom
_atom_sites_solution_primary direct
_atom_sites_solution_secondary difmap
_audit_creation_method SHELXL-97
_cell_angle_alpha 90.00
_cell_angle_beta 92.6734(9)
_cell_angle_gamma 90.00
_cell_formula_units_Z 4
_cell_length_a 22.5500(4)
_cell_length_b 18.8168(3)
_cell_length_c 8.7610(2)
_cell_measurement_reflns_used all
_cell_measurement_temperature 150(2)
_cell_measurement_theta_max 27.50
_cell_measurement_theta_min 1.00
_cell_volume 3713.41(12)
_computing_cell_refinement DENZO-SMN
_computing_data_collection 'NONIUS COLLECT'
_computing_data_reduction DENZO-SMN
_computing_molecular_graphics 'Bruker SHELXTL'
_computing_publication_material 'Bruker SHELXTL'
_computing_structure_refinement 'SHELXL-97 (Sheldrick, 1997)'
_computing_structure_solution 'SHELXS-97 (Sheldrick, 1990)'
_diffrn_ambient_temperature 150(2)
_diffrn_measured_fraction_theta_full 0.996
_diffrn_measured_fraction_theta_max 0.996
_diffrn_measurement_device_type 'NONIUS KappaCCD'
_diffrn_measurement_method '\w scans'
_diffrn_radiation_monochromator graphite
_diffrn_radiation_source 'fine-focus sealed tube'
_diffrn_radiation_type MoK\a
_diffrn_radiation_wavelength 0.71073
_diffrn_reflns_av_R_equivalents 0.0381
_diffrn_reflns_av_sigmaI/netI 0.0426
_diffrn_reflns_limit_h_max 29
_diffrn_reflns_limit_h_min -22
_diffrn_reflns_limit_k_max 18
_diffrn_reflns_limit_k_min -24
_diffrn_reflns_limit_l_max 11
_diffrn_reflns_limit_l_min -11
_diffrn_reflns_number 20076
_diffrn_reflns_theta_full 27.50
_diffrn_reflns_theta_max 27.50
_diffrn_reflns_theta_min 1.41
_exptl_absorpt_coefficient_mu 0.684
_exptl_absorpt_correction_T_max 0.736
_exptl_absorpt_correction_T_min 0.614
_exptl_absorpt_correction_type multi-scan
_exptl_crystal_colour purple
_exptl_crystal_density_diffrn 1.344
_exptl_crystal_density_meas ?
_exptl_crystal_density_method 'not measured'
_exptl_crystal_description plate
_exptl_crystal_F_000 1576
_exptl_crystal_size_max 0.50
_exptl_crystal_size_mid 0.50
_exptl_crystal_size_min 0.25
_refine_diff_density_max 1.433
_refine_diff_density_min -0.929
_refine_diff_density_rms 0.108
_refine_ls_extinction_method none
_refine_ls_goodness_of_fit_ref 1.074
_refine_ls_hydrogen_treatment mixed
_refine_ls_matrix_type full
_refine_ls_number_parameters 449
_refine_ls_number_reflns 8492
_refine_ls_number_restraints 3
_refine_ls_restrained_S_all 1.075
_refine_ls_R_factor_all 0.0979
_refine_ls_R_factor_gt 0.0690
_refine_ls_shift/su_max 0.021
_refine_ls_shift/su_mean 0.000
_refine_ls_structure_factor_coef Fsqd
_refine_ls_weighting_details 'calc w=1/[\s^2^(Fo^2^)+(0.0879P)^2^+14.6214P] where P=(Fo^2^+2Fc^2^)/3'
_refine_ls_weighting_scheme calc
_refine_ls_wR_factor_gt 0.2063
_refine_ls_wR_factor_ref 0.2275
_reflns_number_gt 5908
_reflns_number_total 8492
_reflns_threshold_expression >2sigma(I)
_cod_data_source_file b716953a.txt
_cod_data_source_block ic11717
_cod_depositor_comments
;
The following automatic conversions were performed:
'_symmetry_cell_setting' value 'Monoclinic' changed to 'monoclinic'
according to '/home/saulius/struct/CIF-dictionaries/cif_core.dic'
dictionary named 'cif_core.dic' version 2.4.1 from 2010-06-29.

Automatic conversion script
Id: cif_fix_enum 1527 2010-12-29 10:47:43Z saulius 

The following automatic conversions were performed:

'_exptl_crystal_density_meas' value 'not_measured' was changed to '?'
- the value is perceived as not measured.

Automatic conversion script
Id: cif_fix_values 3008 2015-01-20 13:52:24Z robertas 
;
_cod_original_sg_symbol_H-M P2(1)/c
_cod_database_code 7102956

loop_
_symmetry_equiv_pos_as_xyz
'x, y, z'
'-x, y+1/2, -z+1/2'
'-x, -y, -z'
'x, -y-1/2, z-1/2'

loop_
_atom_site_label
_atom_site_type_symbol
_atom_site_fract_x
_atom_site_fract_y
_atom_site_fract_z
_atom_site_U_iso_or_equiv
_atom_site_adp_type
_atom_site_occupancy
_atom_site_symmetry_multiplicity
_atom_site_calc_flag
_atom_site_refinement_flags
_atom_site_disorder_assembly
_atom_site_disorder_group
Ni1 Ni 0.25021(2) 0.45665(3) 0.00789(5) 0.02004(16) Uani 1 1 d . . .
S1 S 0.13970(8) 0.42054(10) -0.46499(18) 0.0647(5) Uani 1 1 d . . .
S2 S 0.36029(6) 0.41677(7) 0.48506(14) 0.0418(3) Uani 1 1 d . . .
N1 N 0.19198(15) 0.53690(17) 0.0778(4) 0.0232(7) Uani 1 1 d . . .
N2 N 0.04669(17) 0.6923(2) 0.3415(5) 0.0354(9) Uani 1 1 d . . .
N3 N 0.00593(17) 0.7449(2) 0.3723(5) 0.0343(9) Uani 1 1 d . . .
N4 N -0.18468(15) 0.87979(18) 0.4340(4) 0.0248(7) Uani 1 1 d . . .
N5 N 0.31024(14) 0.53700(17) -0.0539(4) 0.0212(7) Uani 1 1 d . . .
N6 N 0.46128(17) 0.6881(2) -0.3068(4) 0.0334(9) Uani 1 1 d . . .
N7 N 0.49960(17) 0.7426(2) -0.3393(4) 0.0320(8) Uani 1 1 d . . .
N8 N 0.68605(14) 0.87935(18) -0.4412(4) 0.0240(7) Uani 1 1 d . . .
N9 N 0.21232(15) 0.45529(19) -0.2099(4) 0.0269(7) Uani 1 1 d . . .
N10 N 0.28837(16) 0.44886(19) 0.2247(4) 0.0268(8) Uani 1 1 d . . .
C1 C 0.1718(2) 0.5871(2) -0.0193(5) 0.0302(9) Uani 1 1 d . . .
H1A H 0.1852 0.5870 -0.1205 0.036 Uiso 1 1 calc R . .
C2 C 0.1323(2) 0.6390(2) 0.0213(5) 0.0345(10) Uani 1 1 d . . .
H2A H 0.1194 0.6742 -0.0506 0.041 Uiso 1 1 calc R . .
C3 C 0.11166(18) 0.6394(2) 0.1674(5) 0.0252(8) Uani 1 1 d . . .
C4 C 0.13268(19) 0.5877(2) 0.2695(5) 0.0292(9) Uani 1 1 d . . .
H4A H 0.1199 0.5867 0.3712 0.035 Uiso 1 1 calc R . .
C5 C 0.17259(19) 0.5377(2) 0.2206(5) 0.0281(9) Uani 1 1 d . . .
H5A H 0.1869 0.5025 0.2908 0.034 Uiso 1 1 calc R . .
C6 C 0.06799(19) 0.6933(2) 0.2107(5) 0.0306(9) Uani 1 1 d . . .
H6A H 0.0557 0.7290 0.1395 0.037 Uiso 1 1 calc R . .
C7 C -0.0485(2) 0.7311(2) 0.3383(5) 0.0324(10) Uani 1 1 d . . .
H7A H -0.0593 0.6871 0.2920 0.039 Uiso 1 1 calc R . .
C8 C -0.12819(18) 0.8903(2) 0.4855(5) 0.0254(8) Uani 1 1 d . . .
H8A H -0.1194 0.9316 0.5449 0.030 Uiso 1 1 calc R . .
C9 C -0.08247(18) 0.8444(2) 0.4564(5) 0.0273(9) Uani 1 1 d . . .
H9A H -0.0432 0.8544 0.4943 0.033 Uiso 1 1 calc R . .
C10 C -0.09447(19) 0.7834(2) 0.3709(5) 0.0300(9) Uani 1 1 d . . .
C11 C -0.1528(2) 0.7725(3) 0.3168(7) 0.0460(13) Uani 1 1 d . . .
H11A H -0.1631 0.7314 0.2584 0.055 Uiso 1 1 calc R . .
C12 C -0.1957(2) 0.8225(3) 0.3494(6) 0.0418(12) Uani 1 1 d . . .
H12A H -0.2350 0.8153 0.3089 0.050 Uiso 1 1 calc R . .
C13 C 0.33017(18) 0.5865(2) 0.0443(5) 0.0245(8) Uani 1 1 d . . .
H13A H 0.3158 0.5865 0.1446 0.029 Uiso 1 1 calc R . .
C14 C 0.37100(19) 0.6380(2) 0.0065(5) 0.0265(9) Uani 1 1 d . . .
H14A H 0.3842 0.6724 0.0797 0.032 Uiso 1 1 calc R . .
C15 C 0.39228(17) 0.6386(2) -0.1396(4) 0.0218(8) Uani 1 1 d . . .
C16 C 0.37075(18) 0.5872(2) -0.2432(5) 0.0253(8) Uani 1 1 d . . .
H16A H 0.3839 0.5863 -0.3447 0.030 Uiso 1 1 calc R . .
C17 C 0.33038(18) 0.5379(2) -0.1968(5) 0.0255(8) Uani 1 1 d . . .
H17A H 0.3161 0.5031 -0.2679 0.031 Uiso 1 1 calc R . .
C18 C 0.43543(18) 0.6931(2) -0.1819(5) 0.0262(9) Uani 1 1 d . . .
H18A H 0.4439 0.7320 -0.1155 0.031 Uiso 1 1 calc R . .
C19 C 0.55451(19) 0.7287(2) -0.3238(5) 0.0308(9) Uani 1 1 d . . .
H19A H 0.5670 0.6834 -0.2862 0.037 Uiso 1 1 calc R . .
C20 C 0.6996(2) 0.8225(3) -0.3570(6) 0.0401(12) Uani 1 1 d . . .
H20A H 0.7398 0.8160 -0.3224 0.048 Uiso 1 1 calc R . .
C21 C 0.6583(2) 0.7720(3) -0.3169(7) 0.0427(13) Uani 1 1 d . . .
H21A H 0.6703 0.7314 -0.2587 0.051 Uiso 1 1 calc R . .
C22 C 0.59914(18) 0.7816(2) -0.3632(5) 0.0274(9) Uani 1 1 d . . .
C23 C 0.58484(18) 0.8422(2) -0.4485(5) 0.0271(9) Uani 1 1 d . . .
H23A H 0.5448 0.8515 -0.4804 0.033 Uiso 1 1 calc R . .
C24 C 0.62883(17) 0.8884(2) -0.4860(5) 0.0258(9) Uani 1 1 d . . .
H24A H 0.6183 0.9288 -0.5467 0.031 Uiso 1 1 calc R . .
C25 C 0.1835(2) 0.4407(2) -0.3173(5) 0.0307(10) Uani 1 1 d . . .
C26 C 0.31761(19) 0.4352(2) 0.3339(5) 0.0260(9) Uani 1 1 d . . .
O1 O 0.3377(2) 0.6892(2) 0.3792(4) 0.0534(10) Uani 1 1 d D . .
H1 H 0.323(3) 0.699(4) 0.471(4) 0.080 Uiso 1 1 d D . .
H1' H 0.364(2) 0.653(3) 0.386(8) 0.080 Uiso 1 1 d D . .
O2 O 0.41139(16) 0.5715(2) 0.3726(4) 0.0450(9) Uani 1 1 d . . .
H2 H 0.4035 0.5322 0.4120 0.068 Uiso 1 1 calc R . .
C27 C 0.4733(2) 0.5751(3) 0.3471(7) 0.0486(13) Uani 1 1 d . . .
H27A H 0.4961 0.5674 0.4450 0.058 Uiso 1 1 calc R . .
H27B H 0.4831 0.6232 0.3096 0.058 Uiso 1 1 calc R . .
C28 C 0.4917(3) 0.5204(3) 0.2323(7) 0.0569(16) Uani 1 1 d . . .
H28A H 0.5343 0.5253 0.2162 0.085 Uiso 1 1 calc R . .
H28B H 0.4692 0.5278 0.1352 0.085 Uiso 1 1 calc R . .
H28C H 0.4837 0.4727 0.2709 0.085 Uiso 1 1 calc R . .
O3 O 0.28597(18) 0.7622(2) 0.1417(4) 0.0533(10) Uani 1 1 d . . .
H3 H 0.3040 0.7354 0.2049 0.080 Uiso 1 1 calc R . .
C29 C 0.2353(3) 0.7896(4) 0.2065(6) 0.0523(14) Uani 1 1 d . . .
H29A H 0.2469 0.8179 0.2984 0.063 Uiso 1 1 calc R . .
H29B H 0.2095 0.7502 0.2380 0.063 Uiso 1 1 calc R . .
C30 C 0.2022(3) 0.8357(4) 0.0916(8) 0.075(2) Uani 1 1 d . . .
H30A H 0.1659 0.8536 0.1356 0.112 Uiso 1 1 calc R . .
H30B H 0.1917 0.8077 -0.0001 0.112 Uiso 1 1 calc R . .
H30C H 0.2273 0.8758 0.0642 0.112 Uiso 1 1 calc R . .
O4 O 0.0298(6) 1.0329(6) 0.2948(13) 0.184(4) Uiso 1 1 d . . .
H4 H 0.0400 1.0585 0.2220 0.276 Uiso 1 1 calc R . .
C31 C -0.0041(4) 0.9836(4) 0.2439(14) 0.108(3) Uani 1 1 d D . .
H31A H -0.0308 1.0037 0.1620 0.129 Uiso 1 1 calc R . .
H31B H -0.0292 0.9680 0.3274 0.129 Uiso 1 1 calc R . .
C32 C 0.0252(4) 0.9211(5) 0.1831(10) 0.098(3) Uani 1 1 d D . .
H32A H 0.0648 0.9343 0.1515 0.146 Uiso 1 1 calc R . .
H32B H 0.0017 0.9028 0.0949 0.146 Uiso 1 1 calc R . .
H32C H 0.0287 0.8844 0.2623 0.146 Uiso 1 1 calc R . .

loop_
_atom_site_aniso_label
_atom_site_aniso_U_11
_atom_site_aniso_U_22
_atom_site_aniso_U_33
_atom_site_aniso_U_23
_atom_site_aniso_U_13
_atom_site_aniso_U_12
Ni1 0.0128(2) 0.0187(3) 0.0292(3) -0.0001(2) 0.00651(18) 0.00002(19)
S1 0.0671(11) 0.0810(12) 0.0439(8) 0.0144(8) -0.0206(7) -0.0301(9)
S2 0.0443(7) 0.0464(7) 0.0339(6) -0.0008(5) -0.0067(5) 0.0054(6)
N1 0.0183(16) 0.0210(17) 0.0309(17) 0.0009(14) 0.0079(13) 0.0009(13)
N2 0.028(2) 0.034(2) 0.045(2) -0.0027(18) 0.0099(17) 0.0113(16)
N3 0.0236(19) 0.035(2) 0.045(2) -0.0042(17) 0.0083(16) 0.0122(16)
N4 0.0168(16) 0.0228(17) 0.0351(18) -0.0040(14) 0.0040(14) 0.0028(13)
N5 0.0166(16) 0.0186(16) 0.0287(17) 0.0001(13) 0.0059(13) -0.0015(12)
N6 0.028(2) 0.034(2) 0.039(2) 0.0009(17) 0.0108(16) -0.0130(16)
N7 0.0246(19) 0.031(2) 0.041(2) 0.0033(16) 0.0100(16) -0.0089(15)
N8 0.0143(16) 0.0220(17) 0.0360(19) 0.0042(14) 0.0057(13) -0.0015(13)
N9 0.0204(17) 0.0295(19) 0.0312(18) -0.0006(15) 0.0056(14) -0.0005(14)
N10 0.0203(17) 0.0277(18) 0.0331(19) 0.0015(15) 0.0086(14) 0.0007(14)
C1 0.032(2) 0.026(2) 0.034(2) 0.0053(17) 0.0097(18) 0.0065(18)
C2 0.035(3) 0.032(2) 0.037(2) 0.0072(19) 0.0082(19) 0.010(2)
C3 0.0178(19) 0.025(2) 0.033(2) -0.0029(17) 0.0027(16) 0.0038(16)
C4 0.026(2) 0.032(2) 0.030(2) -0.0036(18) 0.0069(17) 0.0047(18)
C5 0.026(2) 0.028(2) 0.030(2) 0.0028(17) 0.0086(17) 0.0052(17)
C6 0.025(2) 0.029(2) 0.037(2) -0.0038(18) 0.0012(18) 0.0085(18)
C7 0.027(2) 0.029(2) 0.041(2) -0.0062(19) 0.0060(19) 0.0079(18)
C8 0.019(2) 0.022(2) 0.036(2) -0.0063(17) 0.0047(16) 0.0011(16)
C9 0.0150(19) 0.031(2) 0.036(2) -0.0046(18) 0.0044(16) 0.0045(16)
C10 0.021(2) 0.029(2) 0.040(2) -0.0036(19) 0.0048(17) 0.0067(17)
C11 0.026(2) 0.036(3) 0.075(4) -0.023(3) -0.005(2) 0.006(2)
C12 0.020(2) 0.037(3) 0.067(3) -0.021(2) -0.007(2) 0.0028(19)
C13 0.025(2) 0.023(2) 0.0257(19) -0.0012(16) 0.0067(16) -0.0025(16)
C14 0.025(2) 0.023(2) 0.031(2) -0.0036(16) 0.0055(16) -0.0042(16)
C15 0.0165(19) 0.0209(19) 0.028(2) 0.0015(15) 0.0051(15) -0.0018(15)
C16 0.021(2) 0.027(2) 0.028(2) -0.0006(16) 0.0054(16) -0.0031(16)
C17 0.020(2) 0.026(2) 0.031(2) -0.0029(17) 0.0075(16) -0.0035(16)
C18 0.020(2) 0.024(2) 0.035(2) 0.0013(17) 0.0024(16) -0.0043(16)
C19 0.026(2) 0.026(2) 0.040(2) 0.0054(19) 0.0041(18) -0.0062(18)
C20 0.017(2) 0.032(2) 0.071(3) 0.018(2) -0.004(2) 0.0001(18)
C21 0.023(2) 0.032(3) 0.072(4) 0.022(2) -0.004(2) -0.0023(19)
C22 0.020(2) 0.026(2) 0.036(2) 0.0045(17) 0.0050(17) -0.0027(16)
C23 0.0142(19) 0.031(2) 0.036(2) 0.0052(18) 0.0024(16) -0.0049(16)
C24 0.0158(19) 0.026(2) 0.035(2) 0.0066(17) 0.0044(16) -0.0022(16)
C25 0.030(2) 0.027(2) 0.035(2) 0.0069(18) 0.0062(19) -0.0025(18)
C26 0.024(2) 0.024(2) 0.031(2) -0.0019(17) 0.0067(17) -0.0013(16)
O1 0.062(3) 0.056(3) 0.043(2) 0.0046(19) 0.0109(19) 0.021(2)
O2 0.040(2) 0.046(2) 0.049(2) -0.0013(17) 0.0070(16) 0.0033(17)
C27 0.035(3) 0.050(3) 0.061(3) 0.013(3) 0.006(2) 0.001(2)
C28 0.054(4) 0.053(3) 0.066(4) 0.006(3) 0.021(3) 0.008(3)
O3 0.058(3) 0.059(3) 0.045(2) 0.0100(18) 0.0153(19) 0.017(2)
C29 0.042(3) 0.071(4) 0.044(3) -0.003(3) 0.003(2) 0.011(3)
C30 0.077(5) 0.090(5) 0.056(4) -0.011(4) -0.017(3) 0.043(4)
C31 0.078(6) 0.066(5) 0.183(11) 0.000(6) 0.049(6) -0.011(5)
C32 0.093(6) 0.120(8) 0.082(6) 0.033(5) 0.030(5) 0.040(6)

loop_
_atom_type_symbol
_atom_type_description
_atom_type_scat_dispersion_real
_atom_type_scat_dispersion_imag
_atom_type_scat_source
C C 0.0033 0.0016 'International Tables Vol C Tables 4.2.6.8 and 6.1.1.4'
H H 0.0000 0.0000 'International Tables Vol C Tables 4.2.6.8 and 6.1.1.4'
N N 0.0061 0.0033 'International Tables Vol C Tables 4.2.6.8 and 6.1.1.4'
S S 0.1246 0.1234 'International Tables Vol C Tables 4.2.6.8 and 6.1.1.4'
Ni Ni 0.3393 1.1124 'International Tables Vol C Tables 4.2.6.8 and 6.1.1.4'
O O 0.0106 0.0060 'International Tables Vol C Tables 4.2.6.8 and 6.1.1.4'

loop_
_geom_angle_atom_site_label_1
_geom_angle_atom_site_label_2
_geom_angle_atom_site_label_3
_geom_angle
_geom_angle_site_symmetry_1
_geom_angle_site_symmetry_3
_geom_angle_publ_flag
N10 Ni1 N9 175.19(15) . . ?
N10 Ni1 N1 91.27(14) . . ?
N9 Ni1 N1 92.36(14) . . ?
N10 Ni1 N5 92.41(13) . . ?
N9 Ni1 N5 90.85(13) . . ?
N1 Ni1 N5 88.69(13) . . ?
N10 Ni1 N8 86.93(14) . 2_644 ?
N9 Ni1 N8 89.62(14) . 2_644 ?
N1 Ni1 N8 176.41(13) . 2_644 ?
N5 Ni1 N8 88.29(12) . 2_644 ?
N10 Ni1 N4 89.77(14) . 2_545 ?
N9 Ni1 N4 87.18(14) . 2_545 ?
N1 Ni1 N4 88.20(13) . 2_545 ?
N5 Ni1 N4 176.24(13) . 2_545 ?
N8 Ni1 N4 94.89(13) 2_644 2_545 ?
C1 N1 C5 118.0(4) . . ?
C1 N1 Ni1 121.2(3) . . ?
C5 N1 Ni1 120.8(3) . . ?
C6 N2 N3 116.7(4) . . ?
C7 N3 N2 116.8(4) . . ?
C12 N4 C8 117.2(4) . . ?
C12 N4 Ni1 124.6(3) . 2 ?
C8 N4 Ni1 118.2(3) . 2 ?
C13 N5 C17 118.2(3) . . ?
C13 N5 Ni1 122.3(3) . . ?
C17 N5 Ni1 119.5(3) . . ?
C18 N6 N7 116.2(4) . . ?
C19 N7 N6 116.2(4) . . ?
C20 N8 C24 117.3(4) . . ?
C20 N8 Ni1 123.9(3) . 2_654 ?
C24 N8 Ni1 118.8(3) . 2_654 ?
C25 N9 Ni1 163.0(3) . . ?
C26 N10 Ni1 166.4(3) . . ?
N1 C1 C2 122.7(4) . . ?
C1 C2 C3 119.5(4) . . ?
C2 C3 C4 118.2(4) . . ?
C2 C3 C6 120.0(4) . . ?
C4 C3 C6 121.8(4) . . ?
C5 C4 C3 119.0(4) . . ?
N1 C5 C4 122.7(4) . . ?
N2 C6 C3 120.7(4) . . ?
N3 C7 C10 120.0(4) . . ?
N4 C8 C9 123.4(4) . . ?
C8 C9 C10 119.3(4) . . ?
C9 C10 C11 117.5(4) . . ?
C9 C10 C7 122.5(4) . . ?
C11 C10 C7 119.9(4) . . ?
C12 C11 C10 119.0(4) . . ?
N4 C12 C11 123.5(4) . . ?
N5 C13 C14 122.8(4) . . ?
C15 C14 C13 119.2(4) . . ?
C14 C15 C16 118.0(4) . . ?
C14 C15 C18 119.9(4) . . ?
C16 C15 C18 122.1(4) . . ?
C17 C16 C15 119.3(4) . . ?
N5 C17 C16 122.6(4) . . ?
N6 C18 C15 120.2(4) . . ?
N7 C19 C22 120.7(4) . . ?
N8 C20 C21 123.5(4) . . ?
C20 C21 C22 119.0(4) . . ?
C21 C22 C23 117.3(4) . . ?
C21 C22 C19 120.2(4) . . ?
C23 C22 C19 122.5(4) . . ?
C24 C23 C22 119.7(4) . . ?
N8 C24 C23 123.1(4) . . ?
N9 C25 S1 177.2(4) . . ?
N10 C26 S2 178.4(4) . . ?
O2 C27 C28 111.9(5) . . ?
O3 C29 C30 109.3(5) . . ?
O4 C31 C32 116.1(10) . . ?

loop_
_geom_bond_atom_site_label_1
_geom_bond_atom_site_label_2
_geom_bond_distance
_geom_bond_site_symmetry_2
_geom_bond_publ_flag
Ni1 N10 2.053(4) . ?
Ni1 N9 2.054(4) . ?
Ni1 N1 2.111(3) . ?
Ni1 N5 2.116(3) . ?
Ni1 N8 2.145(3) 2_644 ?
Ni1 N4 2.146(3) 2_545 ?
S1 C25 1.636(5) . ?
S2 C26 1.637(5) . ?
N1 C1 1.337(5) . ?
N1 C5 1.344(5) . ?
N2 C6 1.264(6) . ?
N2 N3 1.385(5) . ?
N3 C7 1.277(6) . ?
N4 C12 1.325(6) . ?
N4 C8 1.346(5) . ?
N4 Ni1 2.146(3) 2 ?
N5 C13 1.331(5) . ?
N5 C17 1.352(5) . ?
N6 C18 1.267(6) . ?
N6 N7 1.380(5) . ?
N7 C19 1.267(6) . ?
N8 C20 1.327(6) . ?
N8 C24 1.342(5) . ?
N8 Ni1 2.145(3) 2_654 ?
N9 C25 1.151(6) . ?
N10 C26 1.165(6) . ?
C1 C2 1.379(6) . ?
C2 C3 1.383(6) . ?
C3 C4 1.390(6) . ?
C3 C6 1.475(6) . ?
C4 C5 1.384(6) . ?
C7 C10 1.466(6) . ?
C8 C9 1.378(5) . ?
C9 C10 1.390(6) . ?
C10 C11 1.393(6) . ?
C11 C12 1.389(6) . ?
C13 C14 1.388(6) . ?
C14 C15 1.387(6) . ?
C15 C16 1.398(6) . ?
C15 C18 1.473(5) . ?
C16 C17 1.374(5) . ?
C19 C22 1.469(6) . ?
C20 C21 1.387(6) . ?
C21 C22 1.388(6) . ?
C22 C23 1.393(6) . ?
C23 C24 1.370(5) . ?
O2 C27 1.427(6) . ?
C27 C28 1.510(8) . ?
O3 C29 1.398(6) . ?
C29 C30 1.502(8) . ?
O4 C31 1.269(12) . ?
C31 C32 1.461(8) . ?
